data_4134658
loop_
_publ_author_name
'Chen, Xu-Lang'
'Shen, Yun-Jia'
'Gao, Chao'
'Yang, Jian'
'Sun, Xin'
'Zhang, Xin'
'Yang, Yu-Dong'
'Wei, Gong-Ping'
'Xiang, Jun-Feng'
'Sessler, Jonathan L.'
'Gong, Han-Yuan'

_publ_section_title
;
 Regulating the Structures of Self-Assembled Mechanically Interlocked
 Moleculecular Constructs via Dianion Precursor Substituent Effects.
;
_journal_name_full 'Journal of the American Chemical Society'
_journal_paper_doi 10.1021/jacs.9b13473
_journal_year 2020
_chemical_formula_sum 'C62 H80 N10 O35 Zn'
_chemical_formula_weight 1590.73
_space_group_crystal_system triclinic
_space_group_IT_number 2
_space_group_name_Hall '-P 1'
_space_group_name_H-M_alt 'P -1'
_atom_sites_solution_hydrogens mixed
_audit_creation_method SHELXL-2018/3
_cell_angle_alpha 94.837(9)
_cell_angle_beta 112.155(9)
_cell_angle_gamma 112.422(9)
_cell_formula_units_Z 1
_cell_length_a 11.4584(9)
_cell_length_b 13.1978(14)
_cell_length_c 14.2186(17)
_cell_measurement_reflns_used 5658
_cell_measurement_temperature 100.00(10)
_cell_measurement_theta_max 62.499
_cell_measurement_theta_min 3.482
_cell_volume 1774.3(4)
_computing_cell_refinement 'CrysAlisPro 1.171.38.46 (Rigaku OD, 2015)'
_computing_data_collection 'CrysAlisPro 1.171.38.46 (Rigaku OD, 2015)'
_computing_data_reduction 'CrysAlisPro 1.171.38.46 (Rigaku OD, 2015)'
_computing_structure_refinement 'SHELXL-2018/3 (Sheldrick, 2018)'
_computing_structure_solution 'SHELXT 2014/5 (Sheldrick, 2014)'
_diffrn_ambient_temperature 100.00(10)
_diffrn_detector_area_resol_mean 5.3127
_diffrn_measured_fraction_theta_full 1.000
_diffrn_measured_fraction_theta_max 1.000
_diffrn_measurement_device_type 'SuperNova, Dual, Cu at zero, AtlasS2'
_diffrn_measurement_method '\w scans'
_diffrn_radiation_type CuK\a
_diffrn_radiation_wavelength 1.54184
_diffrn_reflns_av_R_equivalents 0.0249
_diffrn_reflns_av_unetI/netI 0.0366
_diffrn_reflns_Laue_measured_fraction_full 1.000
_diffrn_reflns_Laue_measured_fraction_max 1.000
_diffrn_reflns_limit_h_max 9
_diffrn_reflns_limit_h_min -13
_diffrn_reflns_limit_k_max 14
_diffrn_reflns_limit_k_min -15
_diffrn_reflns_limit_l_max 16
_diffrn_reflns_limit_l_min -16
_diffrn_reflns_number 10651
_diffrn_reflns_point_group_measured_fraction_full 1.000
_diffrn_reflns_point_group_measured_fraction_max 1.000
_diffrn_reflns_theta_full 62.499
_diffrn_reflns_theta_max 62.499
_diffrn_reflns_theta_min 3.482
_exptl_absorpt_coefficient_mu 1.369
_exptl_absorpt_correction_T_max 1.00000
_exptl_absorpt_correction_T_min 0.93427
_exptl_absorpt_correction_type multi-scan
_exptl_crystal_colour 'dark yellow'
_exptl_crystal_density_diffrn 1.489
_exptl_crystal_description prism
_exptl_crystal_F_000 832
_exptl_crystal_size_max 0.110
_exptl_crystal_size_mid 0.050
_exptl_crystal_size_min 0.040
_refine_diff_density_max 1.197
_refine_diff_density_min -1.548
_refine_diff_density_rms 0.104
_refine_ls_extinction_method none
_refine_ls_goodness_of_fit_ref 1.014
_refine_ls_hydrogen_treatment constr
_refine_ls_matrix_type full
_refine_ls_number_parameters 516
_refine_ls_number_reflns 5658
_refine_ls_number_restraints 102
_refine_ls_restrained_S_all 1.007
_refine_ls_R_factor_all 0.0853
_refine_ls_R_factor_gt 0.0798
_refine_ls_shift/su_max 0.001
_refine_ls_shift/su_mean 0.000
_refine_ls_structure_factor_coef Fsqd
_refine_ls_weighting_details 'w=1/[\s^2^(Fo^2^)+(0.1050P)^2^+10.0000P] where P=(Fo^2^+2Fc^2^)/3'
_refine_ls_weighting_scheme calc
_refine_ls_wR_factor_gt 0.2117
_refine_ls_wR_factor_ref 0.2162
_reflns_Friedel_coverage 0.000
_reflns_number_gt 5190
_reflns_number_total 5658
_reflns_threshold_expression 'I > 2\s(I)'
_cod_data_source_file ja9b13473_si_022.cif
_cod_data_source_block f
_cod_database_code 4134658
_shelx_shelxl_version_number 2018/3
_shelx_space_group_comment
;
The symmetry employed for this shelxl refinement is uniquely defined
by the following loop, which should always be used as a source of
symmetry information in preference to the above space-group names.
They are only intended as comments.
;

loop_
_space_group_symop_operation_xyz
'x, y, z'
'-x, -y, -z'

loop_
_atom_site_label
_atom_site_type_symbol
_atom_site_fract_x
_atom_site_fract_y
_atom_site_fract_z
_atom_site_U_iso_or_equiv
_atom_site_adp_type
_atom_site_occupancy
_atom_site_site_symmetry_order
_atom_site_calc_flag
_atom_site_refinement_flags_posn
_atom_site_refinement_flags_adp
_atom_site_refinement_flags_occupancy
_atom_site_disorder_assembly
_atom_site_disorder_group
Zn1 Zn 0.500000 0.500000 0.500000 0.0321(3) Uani 1 2 d S . P . .
O1 O 0.6824(3) 0.4879(2) 0.5123(2) 0.0162(7) Uani 1 1 d . . . . .
O1W O 0.5665(3) 0.5178(3) 0.6622(3) 0.0234(7) Uani 1 1 d . . . . .
O2 O 0.8164(3) 0.6671(2) 0.5206(2) 0.0168(7) Uani 1 1 d . . . . .
O2W O 0.4115(3) 0.3248(2) 0.4829(3) 0.0199(7) Uani 1 1 d . . . . .
O3 O 1.2123(3) 0.6549(2) 0.4636(2) 0.0126(6) Uani 1 1 d . . . . .
H3 H 1.270328 0.631717 0.466644 0.019 Uiso 1 1 calc R U . . .
O3W O 0.6724(6) 0.3775(4) 0.7519(5) 0.081(2) Uani 1 1 d G . . . .
O4 O 0.3532(4) 0.1572(3) 0.3254(3) 0.0326(9) Uani 1 1 d . . . . .
O4W O 0.2393(4) 0.2727(3) 0.1967(4) 0.0439(11) Uani 1 1 d G . . . .
H4WB H 0.279666 0.233702 0.225676 0.066 Uiso 1 1 d G U . . .
H4WA H 0.157196 0.246952 0.193364 0.066 Uiso 1 1 d G U . . .
O5 O 0.2910(4) -0.0118(3) 0.2266(3) 0.0323(9) Uani 1 1 d . . . . .
O5W O 0.9424(5) 0.1849(5) 0.1096(3) 0.0573(13) Uani 1 1 d G . . . .
H5WB H 0.921323 0.225690 0.069386 0.086 Uiso 1 1 d G U . . .
H5WA H 0.917942 0.119776 0.072458 0.086 Uiso 1 1 d G U . . .
O6W O 0.9392(3) 0.1617(3) 0.3011(3) 0.0228(7) Uani 1 1 d G . . . .
H6WB H 1.006587 0.222097 0.347200 0.034 Uiso 1 1 d G U . . .
H6WA H 0.939056 0.163617 0.241440 0.034 Uiso 1 1 d G U . . .
O6 O 0.6417(4) 0.1561(3) 0.6943(3) 0.0308(8) Uani 1 1 d . . . . .
H6 H 0.682488 0.131201 0.739935 0.046 Uiso 1 1 calc R U . . .
O7 O 0.5909(7) 0.2846(5) -0.0935(5) 0.0258(7) Uani 0.5 1 d D . P A 1
O7A O 0.3176(7) 0.2123(5) 0.0165(5) 0.0258(7) Uani 0.5 1 d D . P B 2
O7WA O 0.8865(9) 0.5018(7) 0.9396(6) 0.0403(19) Uani 0.5 1 d . . P C 2
O8 O 0.4170(8) 0.1996(6) -0.0472(7) 0.0258(7) Uani 0.5 1 d D U P A 1
O8A O 0.4587(8) 0.2068(7) -0.0506(7) 0.0258(7) Uani 0.5 1 d D U P B 2
O8WA O 0.1562(14) 0.0029(10) 0.0361(11) 0.033(3) Uani 0.5 1 d . U P . .
O8WB O 0.1306(16) 0.0346(11) 0.0229(10) 0.034(3) Uani 0.5 1 d . U P D 2
O9 O 0.3148(7) 0.3020(6) 0.0182(5) 0.0258(7) Uani 0.5 1 d . . P A 1
H9A H 0.278356 0.324400 0.049470 0.039 Uiso 0.5 1 calc R U P A 1
O9A O 0.3006(7) 0.3929(6) 0.0676(5) 0.0258(7) Uani 0.5 1 d . . P B 2
O9WA O 0.8548(8) 0.2891(6) -0.0261(5) 0.0480(16) Uani 0.67 1 d . U P E 1
O9WB O 0.7502(13) 0.2806(9) -0.0426(8) 0.028(2) Uani 0.33 1 d . U P F 2
N1 N 0.5977(4) 0.1921(3) 0.2408(3) 0.0160(8) Uani 1 1 d . . . . .
N2 N 0.6517(4) 0.0590(3) 0.2877(3) 0.0124(7) Uani 1 1 d . . . . .
N3 N 0.7842(4) 0.0607(3) 0.4567(3) 0.0128(7) Uani 1 1 d . . . . .
N4 N 0.9126(4) 0.0776(3) 0.6316(3) 0.0135(7) Uani 1 1 d . . . . .
N5 N 0.9847(4) 0.2137(3) 0.7651(3) 0.0173(8) Uani 1 1 d . . . . .
C1 C 0.5838(5) 0.2983(4) 0.2489(4) 0.0186(9) Uani 1 1 d . . . . .
H1A H 0.588964 0.321673 0.317484 0.022 Uiso 1 1 calc R U . . .
H1B H 0.491672 0.283951 0.195977 0.022 Uiso 1 1 calc R U . . .
C2 C 0.6575(4) 0.1589(4) 0.3232(3) 0.0140(9) Uani 1 1 d . . . . .
H2A H 0.696712 0.198000 0.393485 0.017 Uiso 1 1 calc R U . . .
C3 C 0.5524(5) 0.1119(4) 0.1491(4) 0.0211(10) Uani 1 1 d . . . . .
H3B H 0.507503 0.115131 0.080454 0.025 Uiso 1 1 calc R U . . .
C4 C 0.5859(5) 0.0285(4) 0.1786(3) 0.0202(10) Uani 1 1 d . . . . .
H4A H 0.568281 -0.036968 0.134239 0.024 Uiso 1 1 calc R U . . .
C5 C 0.7112(4) 0.0007(4) 0.3559(3) 0.0127(9) Uani 1 1 d . . . . .
C6 C 0.6924(5) -0.1068(4) 0.3189(4) 0.0181(9) Uani 1 1 d . . . . .
H6A H 0.639676 -0.145342 0.247712 0.022 Uiso 1 1 calc R U . . .
C7 C 0.7560(5) -0.1549(4) 0.3929(4) 0.0182(9) Uani 1 1 d . . . . .
H7A H 0.746220 -0.227450 0.371534 0.022 Uiso 1 1 calc R U . . .
C8 C 0.8338(4) -0.0954(4) 0.4983(3) 0.0160(9) Uani 1 1 d . . . . .
H8A H 0.878822 -0.125320 0.548986 0.019 Uiso 1 1 calc R U . . .
C9 C 0.8410(4) 0.0104(4) 0.5241(3) 0.0122(8) Uani 1 1 d . . . . .
C10 C 0.9091(4) 0.1748(4) 0.6616(3) 0.0147(9) Uani 1 1 d . . . . .
H10A H 0.861905 0.208970 0.617570 0.018 Uiso 1 1 calc R U . . .
C11 C 0.9937(5) 0.0543(4) 0.7195(3) 0.0176(9) Uani 1 1 d . . . . .
H11A H 1.013359 -0.007869 0.720660 0.021 Uiso 1 1 calc R U . . .
C12 C 1.0384(5) 0.1399(4) 0.8032(4) 0.0202(10) Uani 1 1 d . . . . .
H12A H 1.094594 0.147798 0.873206 0.024 Uiso 1 1 calc R U . . .
C13 C 1.0177(5) 0.3259(4) 0.8256(4) 0.0198(10) Uani 1 1 d . . . . .
H13A H 1.062258 0.332297 0.900385 0.024 Uiso 1 1 calc R U . . .
H13B H 0.931063 0.332233 0.809462 0.024 Uiso 1 1 calc R U . . .
C14 C 1.1145(5) 0.4211(4) 0.7994(3) 0.0164(9) Uani 1 1 d . . . . .
C15 C 1.2175(5) 0.4112(4) 0.7748(3) 0.0166(9) Uani 1 1 d . . . . .
H15A H 1.223003 0.342589 0.769883 0.020 Uiso 1 1 calc R U . . .
C16 C 1.3111(5) 0.5016(4) 0.7576(3) 0.0166(9) Uani 1 1 d . . . . .
H16A H 1.378535 0.493420 0.740761 0.020 Uiso 1 1 calc R U . . .
C17 C 1.3045(5) 0.6056(4) 0.7654(3) 0.0157(9) Uani 1 1 d . . . . .
C18 C 1.2005(5) 0.6147(4) 0.7866(4) 0.0208(10) Uani 1 1 d . . . . .
H18A H 1.193630 0.682781 0.789644 0.025 Uiso 1 1 calc R U . . .
C19 C 1.1054(5) 0.5233(4) 0.8034(4) 0.0212(10) Uani 1 1 d . . . . .
H19A H 1.035610 0.530770 0.817423 0.025 Uiso 1 1 calc R U . . .
C20 C 0.7930(4) 0.5658(3) 0.5149(3) 0.0112(8) Uani 1 1 d . . . . .
C21 C 0.9005(4) 0.5311(3) 0.5094(3) 0.0097(8) Uani 1 1 d . . . . .
C22 C 1.0093(4) 0.6060(3) 0.4916(3) 0.0094(8) Uani 1 1 d . . . . .
H22A H 1.015484 0.677475 0.486307 0.011 Uiso 1 1 calc R U . . .
C23 C 1.1083(4) 0.5766(3) 0.4817(3) 0.0102(8) Uani 1 1 d . . . . .
C24 C 0.3521(5) 0.0612(4) 0.3144(4) 0.0294(12) Uani 1 1 d . . . . .
C25 C 0.4288(5) 0.0301(4) 0.4102(4) 0.0254(11) Uani 1 1 d . . . . .
C26 C 0.5024(5) 0.1061(4) 0.5102(4) 0.0274(12) Uani 1 1 d . . . . .
H26A H 0.504904 0.177689 0.517495 0.033 Uiso 1 1 calc R U . . .
C27 C 0.5718(5) 0.0773(4) 0.5988(4) 0.0272(12) Uani 1 1 d . . . . .
C28 C 0.5075(8) 0.2866(6) -0.0577(6) 0.0174(8) Uani 0.5 1 d D . P A 1
C28A C 0.4078(8) 0.2601(6) -0.0152(6) 0.0174(8) Uani 0.5 1 d D . P B 2
C29 C 0.5108(13) 0.4013(8) -0.0310(7) 0.0174(8) Uani 0.5 1 d D U P A 1
C29A C 0.4642(12) 0.3842(6) -0.0131(7) 0.0174(8) Uani 0.5 1 d D U P B 2
C30 C 0.4135(12) 0.3943(9) 0.0062(8) 0.0174(8) Uani 0.5 1 d . U P A 1
C30A C 0.3995(10) 0.4301(12) 0.0262(7) 0.0174(8) Uani 0.5 1 d . U P B 2
C31 C 0.4007(11) 0.4916(13) 0.0367(7) 0.0174(8) Uani 0.5 1 d . U P A 1
H31B H 0.334095 0.486229 0.060828 0.021 Uiso 0.5 1 calc R U P A 1
C31A C 0.4356(12) 0.5485(12) 0.0398(7) 0.0174(8) Uani 0.5 1 d . U P B 2
H31A H 0.390801 0.579578 0.066957 0.021 Uiso 0.5 1 calc R U P B 2

loop_
_atom_site_aniso_label
_atom_site_aniso_U_11
_atom_site_aniso_U_22
_atom_site_aniso_U_33
_atom_site_aniso_U_23
_atom_site_aniso_U_13
_atom_site_aniso_U_12
Zn1 0.0231(5) 0.0288(6) 0.0415(6) 0.0001(4) 0.0141(4) 0.0109(4)
O1 0.0091(14) 0.0122(15) 0.0317(18) 0.0024(13) 0.0126(13) 0.0061(12)
O1W 0.0191(16) 0.0232(17) 0.0244(17) -0.0037(14) 0.0097(14) 0.0082(14)
O2 0.0134(15) 0.0109(15) 0.0297(17) 0.0043(13) 0.0110(13) 0.0075(12)
O2W 0.0118(15) 0.0115(15) 0.0346(19) -0.0024(13) 0.0116(14) 0.0039(12)
O3 0.0093(14) 0.0103(14) 0.0226(16) 0.0058(12) 0.0117(12) 0.0037(12)
O3W 0.082(4) 0.036(3) 0.083(4) -0.016(3) -0.008(3) 0.038(3)
O4 0.032(2) 0.0202(19) 0.041(2) -0.0056(16) 0.0204(17) 0.0064(16)
O4W 0.029(2) 0.030(2) 0.056(3) -0.0144(19) 0.014(2) 0.0072(18)
O5 0.040(2) 0.0169(17) 0.035(2) -0.0058(15) 0.0235(18) 0.0029(16)
O5W 0.047(3) 0.071(3) 0.030(2) -0.002(2) 0.019(2) 0.006(3)
O6W 0.0230(17) 0.0173(17) 0.0216(17) 0.0040(13) 0.0073(14) 0.0056(14)
O6 0.038(2) 0.0160(17) 0.034(2) -0.0062(15) 0.0221(17) 0.0042(15)
O7 0.0338(19) 0.0202(13) 0.0212(13) 0.0045(10) 0.0074(13) 0.0151(14)
O7A 0.0338(19) 0.0202(13) 0.0212(13) 0.0045(10) 0.0074(13) 0.0151(14)
O7WA 0.053(5) 0.053(5) 0.022(4) 0.003(3) 0.018(4) 0.030(4)
O8 0.0338(19) 0.0202(13) 0.0212(13) 0.0045(10) 0.0074(13) 0.0151(14)
O8A 0.0338(19) 0.0202(13) 0.0212(13) 0.0045(10) 0.0074(13) 0.0151(14)
O8WA 0.039(6) 0.016(6) 0.033(6) 0.009(4) 0.011(5) 0.005(4)
O8WB 0.056(7) 0.029(7) 0.019(5) 0.012(4) 0.014(4) 0.022(5)
O9 0.0338(19) 0.0202(13) 0.0212(13) 0.0045(10) 0.0074(13) 0.0151(14)
O9A 0.0338(19) 0.0202(13) 0.0212(13) 0.0045(10) 0.0074(13) 0.0151(14)
O9WA 0.057(4) 0.058(4) 0.045(4) 0.017(3) 0.027(3) 0.035(4)
O9WB 0.041(7) 0.030(6) 0.026(6) 0.010(4) 0.018(5) 0.024(5)
N1 0.0163(19) 0.0124(18) 0.0176(19) 0.0049(15) 0.0058(15) 0.0063(15)
N2 0.0129(17) 0.0102(17) 0.0130(17) 0.0023(14) 0.0048(14) 0.0053(14)
N3 0.0119(17) 0.0116(17) 0.0135(18) 0.0046(14) 0.0054(14) 0.0040(14)
N4 0.0116(17) 0.0114(18) 0.0122(18) 0.0029(14) 0.0030(14) 0.0024(14)
N5 0.0168(19) 0.0126(18) 0.0148(19) 0.0018(15) 0.0036(15) 0.0029(15)
C1 0.018(2) 0.014(2) 0.026(2) 0.0060(18) 0.0083(19) 0.0102(19)
C2 0.011(2) 0.013(2) 0.016(2) 0.0041(17) 0.0053(17) 0.0034(17)
C3 0.026(3) 0.017(2) 0.014(2) 0.0026(18) 0.0042(19) 0.010(2)
C4 0.028(3) 0.015(2) 0.012(2) 0.0025(18) 0.0043(19) 0.010(2)
C5 0.011(2) 0.015(2) 0.013(2) 0.0060(17) 0.0070(17) 0.0037(17)
C6 0.018(2) 0.018(2) 0.015(2) 0.0023(18) 0.0058(18) 0.0068(19)
C7 0.027(2) 0.014(2) 0.019(2) 0.0058(18) 0.013(2) 0.013(2)
C8 0.016(2) 0.017(2) 0.018(2) 0.0100(18) 0.0073(18) 0.0091(18)
C9 0.010(2) 0.013(2) 0.012(2) 0.0045(16) 0.0062(17) 0.0021(17)
C10 0.013(2) 0.012(2) 0.016(2) 0.0051(17) 0.0065(18) 0.0024(17)
C11 0.016(2) 0.014(2) 0.017(2) 0.0062(18) 0.0025(18) 0.0049(18)
C12 0.018(2) 0.017(2) 0.015(2) 0.0052(18) 0.0020(18) 0.0037(19)
C13 0.024(2) 0.012(2) 0.018(2) -0.0007(18) 0.0083(19) 0.0054(19)
C14 0.015(2) 0.013(2) 0.009(2) -0.0016(16) -0.0016(17) 0.0025(18)
C15 0.023(2) 0.011(2) 0.011(2) 0.0005(16) 0.0014(18) 0.0090(18)
C16 0.018(2) 0.016(2) 0.013(2) 0.0015(17) 0.0022(18) 0.0100(19)
C17 0.019(2) 0.011(2) 0.010(2) 0.0019(16) -0.0002(17) 0.0070(18)
C18 0.026(2) 0.014(2) 0.021(2) 0.0044(18) 0.007(2) 0.011(2)
C19 0.019(2) 0.019(2) 0.023(2) 0.0020(19) 0.007(2) 0.009(2)
C20 0.007(2) 0.014(2) 0.011(2) 0.0009(16) 0.0037(16) 0.0042(17)
C21 0.0087(19) 0.010(2) 0.0087(19) 0.0004(15) 0.0023(16) 0.0044(16)
C22 0.0087(19) 0.009(2) 0.0109(19) 0.0043(16) 0.0034(16) 0.0052(16)
C23 0.0075(19) 0.010(2) 0.0106(19) 0.0019(16) 0.0043(16) 0.0016(16)
C24 0.025(3) 0.017(3) 0.044(3) -0.003(2) 0.027(2) -0.001(2)
C25 0.021(2) 0.015(2) 0.037(3) -0.005(2) 0.023(2) -0.0019(19)
C26 0.022(2) 0.014(2) 0.044(3) -0.005(2) 0.025(2) -0.002(2)
C27 0.022(2) 0.017(2) 0.037(3) -0.008(2) 0.022(2) -0.003(2)
C28 0.0208(19) 0.018(2) 0.0081(14) 0.0031(14) 0.0016(12) 0.0082(17)
C28A 0.0208(19) 0.018(2) 0.0081(14) 0.0031(14) 0.0016(12) 0.0082(17)
C29 0.0208(19) 0.018(2) 0.0081(14) 0.0031(14) 0.0016(12) 0.0082(17)
C29A 0.0208(19) 0.018(2) 0.0081(14) 0.0031(14) 0.0016(12) 0.0082(17)
C30 0.0208(19) 0.018(2) 0.0081(14) 0.0031(14) 0.0016(12) 0.0082(17)
C30A 0.0208(19) 0.018(2) 0.0081(14) 0.0031(14) 0.0016(12) 0.0082(17)
C31 0.0208(19) 0.018(2) 0.0081(14) 0.0031(14) 0.0016(12) 0.0082(17)
C31A 0.0208(19) 0.018(2) 0.0081(14) 0.0031(14) 0.0016(12) 0.0082(17)

loop_
_atom_type_symbol
_atom_type_description
_atom_type_scat_dispersion_real
_atom_type_scat_dispersion_imag
_atom_type_scat_source
C C 0.0181 0.0091 'International Tables Vol C Tables 4.2.6.8 and 6.1.1.4'
H H 0.0000 0.0000 'International Tables Vol C Tables 4.2.6.8 and 6.1.1.4'
N N 0.0311 0.0180 'International Tables Vol C Tables 4.2.6.8 and 6.1.1.4'
O O 0.0492 0.0322 'International Tables Vol C Tables 4.2.6.8 and 6.1.1.4'
Zn Zn -1.5491 0.6778 'International Tables Vol C Tables 4.2.6.8 and 6.1.1.4'

loop_
_geom_angle_atom_site_label_1
_geom_angle_atom_site_label_2
_geom_angle_atom_site_label_3
_geom_angle
_geom_angle_site_symmetry_1
_geom_angle_site_symmetry_3
_geom_angle_publ_flag
O2W Zn1 O2W 180.0 . 2_666 ?
O2W Zn1 O1W 93.84(13) . 2_666 ?
O2W Zn1 O1W 86.16(13) 2_666 2_666 ?
O2W Zn1 O1W 86.16(13) . . ?
O2W Zn1 O1W 93.84(13) 2_666 . ?
O1W Zn1 O1W 180.0(2) 2_666 . ?
O2W Zn1 O1 86.36(11) . . ?
O2W Zn1 O1 93.64(11) 2_666 . ?
O1W Zn1 O1 89.70(12) 2_666 . ?
O1W Zn1 O1 90.30(12) . . ?
O2W Zn1 O1 93.64(11) . 2_666 ?
O2W Zn1 O1 86.36(11) 2_666 2_666 ?
O1W Zn1 O1 90.30(12) 2_666 2_666 ?
O1W Zn1 O1 89.70(12) . 2_666 ?
O1 Zn1 O1 180.0 . 2_666 ?
C20 O1 Zn1 127.2(3) . . ?
C23 O3 H3 109.5 . . ?
H4WB O4W H4WA 109.4 . . ?
H5WB O5W H5WA 109.5 . . ?
H6WB O6W H6WA 109.5 . . ?
C27 O6 H6 109.5 . . ?
C30 O9 H9A 109.5 . . ?
C2 N1 C3 109.3(4) . . ?
C2 N1 C1 123.6(4) . . ?
C3 N1 C1 127.1(4) . . ?
C2 N2 C4 109.0(4) . . ?
C2 N2 C5 122.8(4) . . ?
C4 N2 C5 128.2(4) . . ?
C9 N3 C5 115.9(4) . . ?
C10 N4 C11 109.3(4) . . ?
C10 N4 C9 123.5(4) . . ?
C11 N4 C9 127.3(4) . . ?
C10 N5 C12 109.5(4) . . ?
C10 N5 C13 123.4(4) . . ?
C12 N5 C13 126.7(4) . . ?
N1 C1 C17 113.5(4) . 2_766 ?
N1 C1 H1A 108.9 . . ?
C17 C1 H1A 108.9 2_766 . ?
N1 C1 H1B 108.9 . . ?
C17 C1 H1B 108.9 2_766 . ?
H1A C1 H1B 107.7 . . ?
N1 C2 N2 108.0(4) . . ?
N1 C2 H2A 126.0 . . ?
N2 C2 H2A 126.0 . . ?
C4 C3 N1 106.9(4) . . ?
C4 C3 H3B 126.5 . . ?
N1 C3 H3B 126.5 . . ?
C3 C4 N2 106.8(4) . . ?
C3 C4 H4A 126.6 . . ?
N2 C4 H4A 126.6 . . ?
N3 C5 C6 125.0(4) . . ?
N3 C5 N2 113.1(4) . . ?
C6 C5 N2 121.9(4) . . ?
C5 C6 C7 116.7(4) . . ?
C5 C6 H6A 121.6 . . ?
C7 C6 H6A 121.6 . . ?
C8 C7 C6 120.3(4) . . ?
C8 C7 H7A 119.8 . . ?
C6 C7 H7A 119.8 . . ?
C9 C8 C7 116.5(4) . . ?
C9 C8 H8A 121.8 . . ?
C7 C8 H8A 121.8 . . ?
N3 C9 C8 125.6(4) . . ?
N3 C9 N4 113.0(4) . . ?
C8 C9 N4 121.5(4) . . ?
N5 C10 N4 107.7(4) . . ?
N5 C10 H10A 126.1 . . ?
N4 C10 H10A 126.1 . . ?
C12 C11 N4 106.4(4) . . ?
C12 C11 H11A 126.8 . . ?
N4 C11 H11A 126.8 . . ?
C11 C12 N5 107.1(4) . . ?
C11 C12 H12A 126.4 . . ?
N5 C12 H12A 126.4 . . ?
N5 C13 C14 111.0(4) . . ?
N5 C13 H13A 109.4 . . ?
C14 C13 H13A 109.4 . . ?
N5 C13 H13B 109.4 . . ?
C14 C13 H13B 109.4 . . ?
H13A C13 H13B 108.0 . . ?
C19 C14 C15 118.6(4) . . ?
C19 C14 C13 119.6(4) . . ?
C15 C14 C13 121.8(4) . . ?
C16 C15 C14 121.1(4) . . ?
C16 C15 H15A 119.5 . . ?
C14 C15 H15A 119.5 . . ?
C15 C16 C17 120.0(4) . . ?
C15 C16 H16A 120.0 . . ?
C17 C16 H16A 120.0 . . ?
C18 C17 C16 119.1(4) . . ?
C18 C17 C1 124.6(4) . 2_766 ?
C16 C17 C1 116.4(4) . 2_766 ?
C17 C18 C19 120.9(4) . . ?
C17 C18 H18A 119.5 . . ?
C19 C18 H18A 119.5 . . ?
C14 C19 C18 120.2(4) . . ?
C14 C19 H19A 119.9 . . ?
C18 C19 H19A 119.9 . . ?
O2 C20 O1 125.0(4) . . ?
O2 C20 C21 118.4(4) . . ?
O1 C20 C21 116.6(4) . . ?
C22 C21 C23 119.3(4) . 2_766 ?
C22 C21 C20 119.0(4) . . ?
C23 C21 C20 121.7(4) 2_766 . ?
C23 C22 C21 121.4(4) . . ?
C23 C22 H22A 119.3 . . ?
C21 C22 H22A 119.3 . . ?
O3 C23 C22 118.1(4) . . ?
O3 C23 C21 122.6(4) . 2_766 ?
C22 C23 C21 119.3(4) . 2_766 ?
O4 C24 O5 124.0(6) . . ?
O4 C24 C25 118.9(5) . . ?
O5 C24 C25 117.1(5) . . ?
C26 C25 C27 118.1(5) . 2_656 ?
C26 C25 C24 121.4(5) . . ?
C27 C25 C24 120.6(4) 2_656 . ?
C27 C26 C25 121.5(5) . . ?
C27 C26 H26A 119.2 . . ?
C25 C26 H26A 119.2 . . ?
O6 C27 C26 118.3(5) . . ?
O6 C27 C25 121.3(5) . 2_656 ?
C26 C27 C25 120.4(5) . 2_656 ?
O7 C28 O8 125.4(7) . . ?
O7 C28 C29 115.6(7) . . ?
O8 C28 C29 119.0(8) . . ?
O8A C28A O7A 121.5(7) . . ?
O8A C28A C29A 114.9(8) . . ?
O7A C28A C29A 123.6(8) . . ?
C30 C29 C31 119.6(8) . 2_665 ?
C30 C29 C28 111.1(11) . . ?
C31 C29 C28 129.3(11) 2_665 . ?
C30A C29A C31A 119.6(8) . 2_665 ?
C30A C29A C28A 108.2(11) . . ?
C31A C29A C28A 132.2(13) 2_665 . ?
C29 C30 O9 131.1(12) . . ?
C29 C30 C31 120.3(9) . . ?
O9 C30 C31 108.6(13) . . ?
C29A C30A O9A 136.7(12) . . ?
C29A C30A C31A 120.3(9) . . ?
O9A C30A C31A 102.8(12) . . ?
C30 C31 C29 120.2(9) . 2_665 ?
C30 C31 H31B 119.9 . . ?
C29 C31 H31B 119.9 2_665 . ?
C29A C31A C30A 120.1(9) 2_665 . ?
C29A C31A H31A 120.0 2_665 . ?
C30A C31A H31A 120.0 . . ?

loop_
_geom_bond_atom_site_label_1
_geom_bond_atom_site_label_2
_geom_bond_distance
_geom_bond_site_symmetry_2
_geom_bond_publ_flag
Zn1 O2W 2.089(3) . ?
Zn1 O2W 2.089(3) 2_666 ?
Zn1 O1W 2.098(3) 2_666 ?
Zn1 O1W 2.098(3) . ?
Zn1 O1 2.100(3) . ?
Zn1 O1 2.100(3) 2_666 ?
O1 C20 1.276(5) . ?
O2 C20 1.248(5) . ?
O3 C23 1.377(5) . ?
O3 H3 0.8200 . ?
O4 C24 1.259(6) . ?
O4W H4WB 0.8498 . ?
O4W H4WA 0.8505 . ?
O5 C24 1.264(6) . ?
O5W H5WB 0.8497 . ?
O5W H5WA 0.8507 . ?
O6W H6WB 0.8497 . ?
O6W H6WA 0.8496 . ?
O6 C27 1.369(6) . ?
O6 H6 0.8200 . ?
O7 C28 1.248(7) . ?
O7A C28A 1.253(7) . ?
O8 C28 1.286(8) . ?
O8A C28A 1.250(8) . ?
O8WA O8WB 0.601(10) . ?
O9 C30 1.387(13) . ?
O9 H9A 0.8200 . ?
O9A C30A 1.413(13) . ?
N1 C2 1.320(6) . ?
N1 C3 1.388(6) . ?
N1 C1 1.469(6) . ?
N2 C2 1.339(6) . ?
N2 C4 1.384(6) . ?
N2 C5 1.424(5) . ?
N3 C9 1.323(6) . ?
N3 C5 1.333(6) . ?
N4 C10 1.339(6) . ?
N4 C11 1.388(6) . ?
N4 C9 1.437(5) . ?
N5 C10 1.323(6) . ?
N5 C12 1.383(6) . ?
N5 C13 1.479(6) . ?
C1 C17 1.514(6) 2_766 ?
C1 H1A 0.9700 . ?
C1 H1B 0.9700 . ?
C2 H2A 0.9300 . ?
C3 C4 1.346(7) . ?
C3 H3B 0.9300 . ?
C4 H4A 0.9300 . ?
C5 C6 1.375(6) . ?
C6 C7 1.389(6) . ?
C6 H6A 0.9300 . ?
C7 C8 1.385(6) . ?
C7 H7A 0.9300 . ?
C8 C9 1.376(6) . ?
C8 H8A 0.9300 . ?
C10 H10A 0.9300 . ?
C11 C12 1.352(7) . ?
C11 H11A 0.9300 . ?
C12 H12A 0.9300 . ?
C13 C14 1.508(6) . ?
C13 H13A 0.9700 . ?
C13 H13B 0.9700 . ?
C14 C19 1.391(7) . ?
C14 C15 1.398(7) . ?
C15 C16 1.380(7) . ?
C15 H15A 0.9300 . ?
C16 C17 1.401(6) . ?
C16 H16A 0.9300 . ?
C17 C18 1.378(7) . ?
C18 C19 1.394(7) . ?
C18 H18A 0.9300 . ?
C19 H19A 0.9300 . ?
C20 C21 1.494(6) . ?
C21 C22 1.392(6) . ?
C21 C23 1.405(6) 2_766 ?
C22 C23 1.380(6) . ?
C22 H22A 0.9300 . ?
C24 C25 1.505(8) . ?
C25 C26 1.395(7) . ?
C25 C27 1.410(7) 2_656 ?
C26 C27 1.385(8) . ?
C26 H26A 0.9300 . ?
C28 C29 1.512(8) . ?
C28A C29A 1.507(8) . ?
C29 C30 1.380(15) . ?
C29 C31 1.421(14) 2_665 ?
C29A C30A 1.353(15) . ?
C29A C31A 1.363(15) 2_665 ?
C30 C31 1.399(15) . ?
C30A C31A 1.429(15) . ?
C31 H31B 0.9300 . ?
C31A H31A 0.9300 . ?

loop_
_geom_torsion_atom_site_label_1
_geom_torsion_atom_site_label_2
_geom_torsion_atom_site_label_3
_geom_torsion_atom_site_label_4
_geom_torsion
_geom_torsion_site_symmetry_1
_geom_torsion_site_symmetry_2
_geom_torsion_site_symmetry_3
_geom_torsion_site_symmetry_4
_geom_torsion_publ_flag
C2 N1 C1 C17 99.0(5) . . . 2_766 ?
C3 N1 C1 C17 -81.0(5) . . . 2_766 ?
C3 N1 C2 N2 -0.3(5) . . . . ?
C1 N1 C2 N2 179.7(4) . . . . ?
C4 N2 C2 N1 0.1(5) . . . . ?
C5 N2 C2 N1 177.8(4) . . . . ?
C2 N1 C3 C4 0.4(5) . . . . ?
C1 N1 C3 C4 -179.6(4) . . . . ?
N1 C3 C4 N2 -0.3(5) . . . . ?
C2 N2 C4 C3 0.1(5) . . . . ?
C5 N2 C4 C3 -177.4(4) . . . . ?
C9 N3 C5 C6 -0.3(6) . . . . ?
C9 N3 C5 N2 179.4(3) . . . . ?
C2 N2 C5 N3 -6.2(6) . . . . ?
C4 N2 C5 N3 171.1(4) . . . . ?
C2 N2 C5 C6 173.5(4) . . . . ?
C4 N2 C5 C6 -9.3(7) . . . . ?
N3 C5 C6 C7 -0.6(7) . . . . ?
N2 C5 C6 C7 179.8(4) . . . . ?
C5 C6 C7 C8 0.0(7) . . . . ?
C6 C7 C8 C9 1.3(6) . . . . ?
C5 N3 C9 C8 1.8(6) . . . . ?
C5 N3 C9 N4 -177.4(3) . . . . ?
C7 C8 C9 N3 -2.4(7) . . . . ?
C7 C8 C9 N4 176.8(4) . . . . ?
C10 N4 C9 N3 7.0(6) . . . . ?
C11 N4 C9 N3 -173.5(4) . . . . ?
C10 N4 C9 C8 -172.3(4) . . . . ?
C11 N4 C9 C8 7.2(6) . . . . ?
C12 N5 C10 N4 -0.1(5) . . . . ?
C13 N5 C10 N4 173.3(4) . . . . ?
C11 N4 C10 N5 -0.1(5) . . . . ?
C9 N4 C10 N5 179.5(4) . . . . ?
C10 N4 C11 C12 0.2(5) . . . . ?
C9 N4 C11 C12 -179.4(4) . . . . ?
N4 C11 C12 N5 -0.3(5) . . . . ?
C10 N5 C12 C11 0.2(5) . . . . ?
C13 N5 C12 C11 -172.9(4) . . . . ?
C10 N5 C13 C14 -67.2(5) . . . . ?
C12 N5 C13 C14 105.1(5) . . . . ?
N5 C13 C14 C19 148.8(4) . . . . ?
N5 C13 C14 C15 -33.6(6) . . . . ?
C19 C14 C15 C16 1.8(6) . . . . ?
C13 C14 C15 C16 -175.8(4) . . . . ?
C14 C15 C16 C17 0.4(6) . . . . ?
C15 C16 C17 C18 -2.4(6) . . . . ?
C15 C16 C17 C1 176.8(4) . . . 2_766 ?
C16 C17 C18 C19 2.0(7) . . . . ?
C1 C17 C18 C19 -177.0(4) 2_766 . . . ?
C15 C14 C19 C18 -2.1(6) . . . . ?
C13 C14 C19 C18 175.6(4) . . . . ?
C17 C18 C19 C14 0.2(7) . . . . ?
Zn1 O1 C20 O2 7.3(6) . . . . ?
Zn1 O1 C20 C21 -172.0(3) . . . . ?
O2 C20 C21 C22 -11.5(6) . . . . ?
O1 C20 C21 C22 167.8(4) . . . . ?
O2 C20 C21 C23 170.6(4) . . . 2_766 ?
O1 C20 C21 C23 -10.1(6) . . . 2_766 ?
C23 C21 C22 C23 0.5(6) 2_766 . . . ?
C20 C21 C22 C23 -177.4(4) . . . . ?
C21 C22 C23 O3 179.6(3) . . . . ?
C21 C22 C23 C21 -0.5(6) . . . 2_766 ?
O4 C24 C25 C26 -1.0(7) . . . . ?
O5 C24 C25 C26 178.4(4) . . . . ?
O4 C24 C25 C27 179.1(4) . . . 2_656 ?
O5 C24 C25 C27 -1.6(6) . . . 2_656 ?
C27 C25 C26 C27 -0.8(7) 2_656 . . . ?
C24 C25 C26 C27 179.2(4) . . . . ?
C25 C26 C27 O6 -180.0(4) . . . . ?
C25 C26 C27 C25 0.8(8) . . . 2_656 ?
O7 C28 C29 C30 179.0(8) . . . . ?
O8 C28 C29 C30 2.3(12) . . . . ?
O7 C28 C29 C31 -2.8(13) . . . 2_665 ?
O8 C28 C29 C31 -179.6(9) . . . 2_665 ?
O8A C28A C29A C30A 179.7(8) . . . . ?
O7A C28A C29A C30A -0.9(12) . . . . ?
O8A C28A C29A C31A -2.2(14) . . . 2_665 ?
O7A C28A C29A C31A 177.2(9) . . . 2_665 ?
C31 C29 C30 O9 178.9(8) 2_665 . . . ?
C28 C29 C30 O9 -2.7(13) . . . . ?
C31 C29 C30 C31 0.9(14) 2_665 . . . ?
C28 C29 C30 C31 179.2(8) . . . . ?
C31A C29A C30A O9A -175.5(9) 2_665 . . . ?
C28A C29A C30A O9A 2.9(14) . . . . ?
C31A C29A C30A C31A 0.0(14) 2_665 . . . ?
C28A C29A C30A C31A 178.4(8) . . . . ?
C29 C30 C31 C29 -0.9(14) . . . 2_665 ?
O9 C30 C31 C29 -179.3(7) . . . 2_665 ?
C29A C30A C31A C29A 0.0(14) . . . 2_665 ?
O9A C30A C31A C29A 176.8(8) . . . 2_665 ?
